data_7101821
loop_
_publ_author_name
'Mukherjee, Partha S'
'Lopez, Nazario'
'Arif, Atta M'
'Cervantes-Lee, Francisco'
'Noveron, Juan C'

_publ_section_title
;
 Single-crystal to single-crystal phase transitions of
 bis(N-phenylisonicotinamide)silver(I) nitrate reveal cooperativity
 properties in porous molecular materials.
;
_journal_issue 14
_journal_name_full 'Chemical communications (Cambridge, England)'
_journal_page_first 1433
_journal_page_last 1435
_journal_paper_doi 10.1039/b616502h
_journal_year 2007
_chemical_formula_sum 'C24 H20 Ag N5 O5'
_chemical_formula_weight 566.32
_chemical_name_systematic
;
?
;
_space_group_IT_number 14
_symmetry_cell_setting monoclinic
_symmetry_space_group_name_Hall '-P 2ybc'
_symmetry_space_group_name_H-M 'P 1 21/c 1'
_atom_sites_solution_hydrogens geom
_atom_sites_solution_primary direct
_atom_sites_solution_secondary difmap
_audit_creation_method SHELXL-97
_cell_angle_alpha 90.00
_cell_angle_beta 93.3705(5)
_cell_angle_gamma 90.00
_cell_formula_units_Z 8
_cell_length_a 8.87310(10)
_cell_length_b 36.1311(5)
_cell_length_c 13.9696(2)
_cell_measurement_reflns_used 9167
_cell_measurement_temperature 150(1)
_cell_measurement_theta_max 27.485
_cell_measurement_theta_min 1.018
_cell_volume 4470.83(10)
_computing_cell_refinement DENZO-SMN
_computing_data_collection 'Nonius COLLECT'
_computing_data_reduction DENZO-SMN
_computing_molecular_graphics 'WinGX, Ortep3'
_computing_structure_refinement 'SHELXL-97 (Sheldrick, 1997)'
_computing_structure_solution SIR97
_diffrn_ambient_temperature 150(1)
_diffrn_measured_fraction_theta_full 0.984
_diffrn_measured_fraction_theta_max 0.984
_diffrn_measurement_device_type 'Nonius KappaCCD Diffractometer'
_diffrn_measurement_method 'Phi plus Omega scan'
_diffrn_radiation_monochromator graphite
_diffrn_radiation_source 'fine-focus sealed tube'
_diffrn_radiation_type MoK\a
_diffrn_radiation_wavelength 0.71073
_diffrn_reflns_av_R_equivalents 0.0479
_diffrn_reflns_av_sigmaI/netI 0.0698
_diffrn_reflns_limit_h_max 11
_diffrn_reflns_limit_h_min -11
_diffrn_reflns_limit_k_max 43
_diffrn_reflns_limit_k_min -47
_diffrn_reflns_limit_l_max 18
_diffrn_reflns_limit_l_min -18
_diffrn_reflns_number 19602
_diffrn_reflns_theta_full 28.14
_diffrn_reflns_theta_max 28.14
_diffrn_reflns_theta_min 3.13
_exptl_absorpt_coefficient_mu 0.950
_exptl_absorpt_correction_T_max 0.9110
_exptl_absorpt_correction_T_min 0.7971
_exptl_absorpt_correction_type multi-scan
_exptl_absorpt_process_details 'DENZO-SMN (Otwinowski & Minor, 1997)'
_exptl_crystal_colour yellow
_exptl_crystal_density_diffrn 1.683
_exptl_crystal_density_method 'not measured'
_exptl_crystal_description plate
_exptl_crystal_F_000 2288
_exptl_crystal_size_max 0.25
_exptl_crystal_size_mid 0.10
_exptl_crystal_size_min 0.10
_refine_diff_density_max 0.843
_refine_diff_density_min -0.711
_refine_diff_density_rms 0.101
_refine_ls_extinction_method none
_refine_ls_goodness_of_fit_ref 1.023
_refine_ls_hydrogen_treatment mixed
_refine_ls_matrix_type full
_refine_ls_number_parameters 791
_refine_ls_number_reflns 10777
_refine_ls_number_restraints 0
_refine_ls_restrained_S_all 1.023
_refine_ls_R_factor_all 0.0774
_refine_ls_R_factor_gt 0.0414
_refine_ls_shift/su_max 0.001
_refine_ls_shift/su_mean 0.000
_refine_ls_structure_factor_coef Fsqd
_refine_ls_weighting_details 'calc w=1/[\s^2^(Fo^2^)+(0.0308P)^2^+1.5189P] where P=(Fo^2^+2Fc^2^)/3'
_refine_ls_weighting_scheme calc
_refine_ls_wR_factor_gt 0.0747
_refine_ls_wR_factor_ref 0.0843
_reflns_number_gt 7609
_reflns_number_total 10777
_reflns_threshold_expression >2sigma(I)
_cod_data_source_file b616502h.txt
_cod_data_source_block pjs175
_cod_depositor_comments
;
The following automatic conversions were performed:
'_exptl_absorpt_correction_type' value 'Multi-scan' changed to
'multi-scan' according to
'/home/saulius/struct/CIF-dictionaries/cif_core.dic' dictionary named
'cif_core.dic' version 2.4.1 from 2010-06-29.

Automatic conversion script
Id: cif_fix_enum 1527 2010-12-29 10:47:43Z saulius 
;
_cod_original_sg_symbol_H-M P21/c
_cod_database_code 7101821

loop_
_symmetry_equiv_pos_as_xyz
'x, y, z'
'-x, y+1/2, -z+1/2'
'-x, -y, -z'
'x, -y-1/2, z-1/2'

loop_
_atom_site_label
_atom_site_type_symbol
_atom_site_fract_x
_atom_site_fract_y
_atom_site_fract_z
_atom_site_U_iso_or_equiv
_atom_site_adp_type
_atom_site_occupancy
_atom_site_symmetry_multiplicity
_atom_site_calc_flag
Ag1 Ag 0.70823(2) 0.130879(7) 0.162445(17) 0.02618(7) Uani 1 1 d
Ag2 Ag 0.80751(2) 0.104348(7) 0.391344(17) 0.02422(7) Uani 1 1 d
O1 O 1.0058(2) -0.04856(6) 0.09954(16) 0.0298(5) Uani 1 1 d
O1A O 1.2231(2) -0.06414(6) 0.43212(15) 0.0276(5) Uani 1 1 d
O2 O 0.2826(2) 0.29520(6) 0.09011(16) 0.0323(5) Uani 1 1 d
O2A O 0.5058(2) 0.28653(6) 0.41562(16) 0.0302(5) Uani 1 1 d
O3 O 1.0612(2) 0.14628(7) 0.33557(18) 0.0402(6) Uani 1 1 d
O3A O 0.5643(2) 0.06039(7) 0.34451(15) 0.0342(6) Uani 1 1 d
O4 O 0.9514(2) 0.17228(7) 0.20988(16) 0.0344(6) Uani 1 1 d
O4A O 0.4579(3) 0.08933(6) 0.22238(17) 0.0392(6) Uani 1 1 d
O5 O 1.0698(2) 0.20584(6) 0.31819(14) 0.0249(5) Uani 1 1 d
O5A O 0.4398(2) 0.02971(6) 0.23327(15) 0.0268(5) Uani 1 1 d
N1 N 0.8419(2) 0.08161(7) 0.14871(16) 0.0216(6) Uani 1 1 d
N1A N 0.9688(2) 0.05876(7) 0.38978(16) 0.0201(5) Uani 1 1 d
N2 N 1.2337(3) -0.02103(8) 0.13459(18) 0.0216(6) Uani 1 1 d
N2A N 1.4141(3) -0.02859(8) 0.37883(19) 0.0221(6) Uani 1 1 d
N3 N 0.5530(2) 0.17673(7) 0.15649(16) 0.0203(5) Uani 1 1 d
N3A N 0.6752(2) 0.15493(7) 0.39985(16) 0.0196(5) Uani 1 1 d
N4 N 0.1070(3) 0.26418(7) 0.17288(18) 0.0192(6) Uani 1 1 d
N4A N 0.2789(3) 0.25682(8) 0.40320(18) 0.0202(6) Uani 1 1 d
N5 N 1.0275(2) 0.17440(7) 0.28826(18) 0.0211(6) Uani 1 1 d
N5A N 0.4876(2) 0.06025(7) 0.26664(18) 0.0201(5) Uani 1 1 d
C1 C 0.9927(3) 0.08108(9) 0.1592(2) 0.0232(7) Uani 1 1 d
C1A C 1.1170(3) 0.06414(9) 0.4107(2) 0.0229(7) Uani 1 1 d
C2 C 1.0764(3) 0.04930(9) 0.1518(2) 0.0205(7) Uani 1 1 d
C2A C 1.2195(3) 0.03527(9) 0.4162(2) 0.0214(7) Uani 1 1 d
C3 C 1.0043(3) 0.01592(9) 0.13362(19) 0.0187(6) Uani 1 1 d
C3A C 1.1704(3) -0.00075(8) 0.39997(19) 0.0182(6) Uani 1 1 d
C4 C 0.8474(3) 0.01649(9) 0.1218(2) 0.0210(7) Uani 1 1 d
C4A C 1.0166(3) -0.00623(9) 0.3801(2) 0.0201(6) Uani 1 1 d
C5 C 0.7717(3) 0.04929(9) 0.1294(2) 0.0231(7) Uani 1 1 d
C5A C 0.9208(3) 0.02382(9) 0.37544(19) 0.0206(7) Uani 1 1 d
C6 C 1.0803(3) -0.02111(9) 0.12181(19) 0.0197(6) Uani 1 1 d
C6A C 1.2715(3) -0.03459(9) 0.4058(2) 0.0193(6) Uani 1 1 d
C7 C 1.3308(3) -0.05037(9) 0.1097(2) 0.0194(6) Uani 1 1 d
C7A C 1.5248(3) -0.05607(8) 0.3653(2) 0.0191(6) Uani 1 1 d
C8 C 1.2935(3) -0.08717(9) 0.1180(2) 0.0269(7) Uani 1 1 d
C8A C 1.5280(3) -0.08981(9) 0.4119(2) 0.0246(7) Uani 1 1 d
C9 C 1.3906(3) -0.11390(10) 0.0863(3) 0.0296(8) Uani 1 1 d
C9A C 1.6375(3) -0.11547(10) 0.3919(2) 0.0292(8) Uani 1 1 d
C10 C 1.5245(4) -0.10442(11) 0.0485(2) 0.0316(8) Uani 1 1 d
C10A C 1.7441(3) -0.10757(10) 0.3258(2) 0.0305(8) Uani 1 1 d
C11 C 1.5650(3) -0.06760(10) 0.0439(2) 0.0276(7) Uani 1 1 d
C11A C 1.7430(3) -0.07351(10) 0.2812(2) 0.0267(7) Uani 1 1 d
C12 C 1.4694(3) -0.04062(10) 0.0754(2) 0.0239(7) Uani 1 1 d
C12A C 1.6346(3) -0.04772(10) 0.3010(2) 0.0241(7) Uani 1 1 d
C13 C 0.5993(3) 0.21206(9) 0.1579(2) 0.0210(7) Uani 1 1 d
C13A C 0.7438(3) 0.18763(9) 0.4152(2) 0.0215(7) Uani 1 1 d
C14 C 0.5007(3) 0.24162(9) 0.1516(2) 0.0217(7) Uani 1 1 d
C14A C 0.6668(3) 0.22057(9) 0.4178(2) 0.0212(7) Uani 1 1 d
C15 C 0.3469(3) 0.23499(8) 0.14505(19) 0.0169(6) Uani 1 1 d
C15A C 0.5098(3) 0.22074(9) 0.40513(18) 0.0179(6) Uani 1 1 d
C16 C 0.2978(3) 0.19870(8) 0.1435(2) 0.0182(6) Uani 1 1 d
C16A C 0.4382(3) 0.18685(8) 0.3915(2) 0.0180(6) Uani 1 1 d
C17 C 0.4028(3) 0.17034(9) 0.1491(2) 0.0192(6) Uani 1 1 d
C17A C 0.5230(3) 0.15488(9) 0.3886(2) 0.0204(6) Uani 1 1 d
C18 C 0.2422(3) 0.26801(8) 0.1336(2) 0.0192(6) Uani 1 1 d
C18A C 0.4322(3) 0.25790(9) 0.4083(2) 0.0195(6) Uani 1 1 d
C19 C -0.0105(3) 0.29085(8) 0.1737(2) 0.0186(6) Uani 1 1 d
C19A C 0.1793(3) 0.28672(9) 0.4170(2) 0.0188(6) Uani 1 1 d
C20 C -0.0148(3) 0.32310(9) 0.1188(2) 0.0250(7) Uani 1 1 d
C20A C 0.2112(3) 0.32269(9) 0.3905(2) 0.0234(7) Uani 1 1 d
C21 C -0.1315(3) 0.34797(10) 0.1286(2) 0.0293(8) Uani 1 1 d
C21A C 0.1128(4) 0.35081(10) 0.4117(3) 0.0309(8) Uani 1 1 d
C22 C -0.2440(4) 0.34122(10) 0.1902(2) 0.0324(8) Uani 1 1 d
C22A C -0.0176(3) 0.34326(10) 0.4577(2) 0.0294(8) Uani 1 1 d
C23 C -0.2408(3) 0.30917(10) 0.2430(2) 0.0294(8) Uani 1 1 d
C23A C -0.0522(3) 0.30727(10) 0.4807(2) 0.0260(7) Uani 1 1 d
C24 C -0.1254(3) 0.28373(9) 0.2352(2) 0.0226(7) Uani 1 1 d
C24A C 0.0457(3) 0.27882(10) 0.4601(2) 0.0216(7) Uani 1 1 d
H1 H 1.040(3) 0.1039(9) 0.170(2) 0.019(8) Uiso 1 1 d
H1A H 1.146(3) 0.0872(8) 0.418(2) 0.014(7) Uiso 1 1 d
H2 H 1.177(4) 0.0500(10) 0.162(2) 0.036(9) Uiso 1 1 d
H2A H 1.314(3) 0.0400(9) 0.430(2) 0.031(9) Uiso 1 1 d
H2N H 1.276(3) -0.0016(8) 0.1498(19) 0.011(8) Uiso 1 1 d
H2NA H 1.432(3) -0.0086(9) 0.353(2) 0.021(9) Uiso 1 1 d
H4 H 0.799(3) -0.0050(8) 0.1153(19) 0.011(7) Uiso 1 1 d
H4A H 0.981(3) -0.0296(9) 0.374(2) 0.028(9) Uiso 1 1 d
H4N H 0.094(3) 0.2460(10) 0.203(2) 0.036(11) Uiso 1 1 d
H5 H 0.671(3) 0.0498(8) 0.1220(18) 0.011(7) Uiso 1 1 d
H4NA H 0.240(3) 0.2378(9) 0.404(2) 0.016(9) Uiso 1 1 d
H5A H 0.814(3) 0.0217(9) 0.364(2) 0.027(8) Uiso 1 1 d
H8 H 1.210(3) -0.0920(10) 0.147(2) 0.032(9) Uiso 1 1 d
H8A H 1.455(3) -0.0955(8) 0.4528(19) 0.017(8) Uiso 1 1 d
H9 H 1.366(3) -0.1362(9) 0.088(2) 0.026(9) Uiso 1 1 d
H9A H 1.634(3) -0.1378(9) 0.420(2) 0.030(9) Uiso 1 1 d
H10 H 1.586(4) -0.1220(10) 0.024(2) 0.042(10) Uiso 1 1 d
H10A H 1.817(3) -0.1237(9) 0.313(2) 0.031(9) Uiso 1 1 d
H11 H 1.659(3) -0.0614(9) 0.017(2) 0.026(8) Uiso 1 1 d
H11A H 1.813(3) -0.0676(9) 0.232(2) 0.034(9) Uiso 1 1 d
H12 H 1.491(3) -0.0188(9) 0.073(2) 0.019(9) Uiso 1 1 d
H12A H 1.628(3) -0.0259(9) 0.277(2) 0.022(9) Uiso 1 1 d
H13 H 0.706(3) 0.2173(9) 0.1585(19) 0.021(8) Uiso 1 1 d
H13A H 0.846(3) 0.1866(8) 0.4226(17) 0.009(7) Uiso 1 1 d
H14 H 0.535(3) 0.2663(9) 0.152(2) 0.023(8) Uiso 1 1 d
H14A H 0.720(3) 0.2411(9) 0.424(2) 0.021(8) Uiso 1 1 d
H16 H 0.201(3) 0.1928(7) 0.1333(17) 0.004(6) Uiso 1 1 d
H16A H 0.336(3) 0.1824(9) 0.3824(19) 0.023(8) Uiso 1 1 d
H17 H 0.371(3) 0.1457(9) 0.146(2) 0.018(8) Uiso 1 1 d
H17A H 0.480(3) 0.1324(8) 0.3762(19) 0.014(7) Uiso 1 1 d
H20 H 0.058(3) 0.3273(9) 0.078(2) 0.030(9) Uiso 1 1 d
H20A H 0.297(3) 0.3274(10) 0.358(2) 0.042(10) Uiso 1 1 d
H21 H -0.122(3) 0.3689(9) 0.093(2) 0.020(8) Uiso 1 1 d
H21A H 0.131(3) 0.3728(9) 0.391(2) 0.017(8) Uiso 1 1 d
H22 H -0.315(4) 0.3573(11) 0.199(2) 0.046(11) Uiso 1 1 d
H22A H -0.081(3) 0.3625(9) 0.471(2) 0.024(8) Uiso 1 1 d
H23 H -0.312(3) 0.3043(9) 0.285(2) 0.028(9) Uiso 1 1 d
H23A H -0.143(3) 0.3033(9) 0.517(2) 0.039(9) Uiso 1 1 d
H24 H -0.120(3) 0.2623(9) 0.270(2) 0.022(8) Uiso 1 1 d
H24A H 0.022(3) 0.2553(8) 0.4730(19) 0.011(7) Uiso 1 1 d

loop_
_atom_site_aniso_label
_atom_site_aniso_U_11
_atom_site_aniso_U_22
_atom_site_aniso_U_33
_atom_site_aniso_U_23
_atom_site_aniso_U_13
_atom_site_aniso_U_12
Ag1 0.02032(12) 0.02312(14) 0.03528(14) 0.00102(11) 0.00308(9) 0.00745(10)
Ag2 0.02067(12) 0.02126(14) 0.03085(14) 0.00043(11) 0.00260(9) 0.00742(10)
O1 0.0206(10) 0.0216(13) 0.0471(14) -0.0069(11) 0.0014(9) -0.0022(9)
O1A 0.0259(11) 0.0171(12) 0.0406(13) 0.0059(11) 0.0086(9) 0.0004(9)
O2 0.0346(12) 0.0184(13) 0.0455(14) 0.0095(11) 0.0152(10) 0.0049(10)
O2A 0.0204(10) 0.0217(13) 0.0487(14) -0.0002(11) 0.0041(9) -0.0016(9)
O3 0.0462(14) 0.0207(14) 0.0536(16) 0.0119(13) 0.0028(11) 0.0038(11)
O3A 0.0261(11) 0.0439(16) 0.0315(13) -0.0027(12) -0.0076(9) -0.0076(10)
O4 0.0289(11) 0.0415(16) 0.0321(13) -0.0042(12) -0.0048(9) -0.0121(11)
O4A 0.0543(14) 0.0158(13) 0.0475(15) 0.0090(12) 0.0035(11) 0.0044(11)
O5 0.0253(10) 0.0165(12) 0.0328(12) -0.0009(10) 0.0016(9) -0.0046(9)
O5A 0.0276(11) 0.0165(12) 0.0359(13) -0.0037(10) -0.0014(9) -0.0039(9)
N1 0.0195(12) 0.0216(15) 0.0236(13) 0.0000(12) 0.0009(10) 0.0029(11)
N1A 0.0201(12) 0.0195(15) 0.0210(13) 0.0017(11) 0.0028(9) 0.0018(10)
N2 0.0179(12) 0.0152(15) 0.0313(15) -0.0067(12) -0.0013(10) -0.0015(11)
N2A 0.0210(13) 0.0144(15) 0.0315(15) 0.0053(12) 0.0059(10) 0.0005(11)
N3 0.0191(12) 0.0210(15) 0.0208(13) -0.0007(11) 0.0018(9) 0.0037(10)
N3A 0.0205(12) 0.0197(15) 0.0186(13) 0.0016(11) 0.0018(9) 0.0028(10)
N4 0.0199(12) 0.0136(14) 0.0241(14) 0.0024(12) 0.0014(10) 0.0028(10)
N4A 0.0164(13) 0.0127(14) 0.0314(15) 0.0017(12) 0.0015(10) 0.0007(11)
N5 0.0155(11) 0.0194(15) 0.0290(14) 0.0016(12) 0.0061(10) -0.0010(10)
N5A 0.0155(11) 0.0143(14) 0.0311(15) -0.0001(12) 0.0079(10) 0.0004(10)
C1 0.0204(15) 0.0213(18) 0.0281(17) 0.0009(15) 0.0024(12) -0.0007(13)
C1A 0.0226(15) 0.0170(18) 0.0294(17) -0.0006(14) 0.0032(12) -0.0023(13)
C2 0.0165(15) 0.0222(18) 0.0225(16) -0.0013(13) 0.0002(11) 0.0013(12)
C2A 0.0160(14) 0.0243(18) 0.0237(16) 0.0001(14) 0.0002(12) -0.0004(13)
C3 0.0198(14) 0.0202(17) 0.0160(15) -0.0012(13) 0.0018(11) 0.0014(12)
C3A 0.0199(14) 0.0204(17) 0.0148(14) 0.0005(13) 0.0061(11) 0.0005(12)
C4 0.0189(15) 0.0207(18) 0.0235(16) -0.0020(14) 0.0031(12) -0.0039(13)
C4A 0.0205(15) 0.0182(18) 0.0217(16) -0.0008(14) 0.0032(11) -0.0027(13)
C5 0.0140(14) 0.030(2) 0.0252(17) -0.0008(14) 0.0006(12) 0.0021(13)
C5A 0.0178(15) 0.0269(19) 0.0171(15) 0.0001(13) 0.0012(11) -0.0016(13)
C6 0.0196(14) 0.0209(18) 0.0187(15) 0.0009(13) 0.0020(11) 0.0007(12)
C6A 0.0220(14) 0.0160(17) 0.0199(15) -0.0017(13) 0.0012(11) 0.0015(12)
C7 0.0205(14) 0.0177(17) 0.0197(15) -0.0024(13) -0.0017(11) 0.0044(12)
C7A 0.0151(13) 0.0162(17) 0.0257(16) -0.0011(13) -0.0027(11) 0.0026(12)
C8 0.0221(15) 0.0226(19) 0.0362(19) 0.0035(15) 0.0029(13) 0.0006(14)
C8A 0.0218(15) 0.0224(18) 0.0296(18) 0.0048(14) 0.0013(13) 0.0027(13)
C9 0.0280(17) 0.0157(19) 0.045(2) -0.0049(16) -0.0023(14) 0.0028(14)
C9A 0.0303(17) 0.0190(19) 0.037(2) 0.0018(16) -0.0035(14) 0.0042(14)
C10 0.0304(17) 0.033(2) 0.0308(18) -0.0098(17) -0.0050(14) 0.0129(16)
C10A 0.0246(16) 0.029(2) 0.037(2) -0.0036(17) -0.0004(14) 0.0117(15)
C11 0.0209(15) 0.033(2) 0.0291(18) -0.0028(15) 0.0039(13) 0.0042(14)
C11A 0.0197(15) 0.029(2) 0.0310(18) -0.0031(15) 0.0024(13) 0.0033(14)
C12 0.0248(16) 0.0204(19) 0.0263(17) 0.0021(15) 0.0012(12) -0.0022(14)
C12A 0.0227(15) 0.0223(19) 0.0271(18) 0.0008(15) -0.0008(12) -0.0002(14)
C13 0.0179(15) 0.0252(19) 0.0203(16) -0.0016(14) 0.0032(11) -0.0007(13)
C13A 0.0140(14) 0.0263(19) 0.0241(16) -0.0006(14) 0.0015(11) 0.0002(13)
C14 0.0245(15) 0.0160(17) 0.0249(16) -0.0048(14) 0.0041(12) -0.0044(13)
C14A 0.0161(14) 0.0205(18) 0.0272(17) -0.0033(14) 0.0026(12) -0.0028(13)
C15 0.0200(14) 0.0160(16) 0.0148(14) -0.0013(12) 0.0030(11) 0.0005(12)
C15A 0.0203(14) 0.0210(17) 0.0125(14) -0.0008(12) 0.0020(11) 0.0039(12)
C16 0.0149(14) 0.0183(17) 0.0213(16) -0.0001(13) 0.0008(11) -0.0009(12)
C16A 0.0147(14) 0.0199(17) 0.0195(15) -0.0002(13) 0.0007(11) 0.0001(12)
C17 0.0200(14) 0.0153(17) 0.0224(16) 0.0021(13) 0.0016(11) 0.0005(12)
C17A 0.0222(15) 0.0169(17) 0.0221(16) -0.0003(14) 0.0009(11) -0.0009(13)
C18 0.0226(14) 0.0141(16) 0.0208(15) -0.0012(13) 0.0004(11) 0.0008(12)
C18A 0.0189(14) 0.0207(17) 0.0191(15) 0.0008(13) 0.0028(11) 0.0017(12)
C19 0.0178(14) 0.0161(16) 0.0213(15) -0.0026(13) -0.0043(11) 0.0024(12)
C19A 0.0166(13) 0.0191(17) 0.0200(15) -0.0027(13) -0.0050(11) 0.0039(12)
C20 0.0285(16) 0.0214(18) 0.0248(17) 0.0019(14) -0.0003(13) 0.0010(14)
C20A 0.0193(15) 0.0220(18) 0.0289(17) 0.0009(14) 0.0024(12) -0.0010(13)
C21 0.0354(18) 0.022(2) 0.0291(18) 0.0009(16) -0.0090(14) 0.0086(15)
C21A 0.0345(18) 0.0159(19) 0.042(2) 0.0036(16) -0.0038(15) 0.0039(15)
C22 0.0250(17) 0.032(2) 0.039(2) -0.0118(17) -0.0074(14) 0.0131(16)
C22A 0.0231(16) 0.031(2) 0.0335(19) -0.0095(16) -0.0033(13) 0.0108(15)
C23 0.0196(15) 0.034(2) 0.0348(19) -0.0101(17) 0.0010(14) 0.0026(14)
C23A 0.0199(15) 0.033(2) 0.0251(17) -0.0029(15) 0.0006(12) 0.0035(14)
C24 0.0199(15) 0.0185(18) 0.0289(17) -0.0014(15) -0.0035(12) -0.0006(13)
C24A 0.0183(14) 0.0228(19) 0.0232(16) 0.0002(14) -0.0026(11) -0.0012(13)

loop_
_atom_type_symbol
_atom_type_description
_atom_type_scat_dispersion_real
_atom_type_scat_dispersion_imag
_atom_type_scat_source
C C 0.0033 0.0016 'International Tables Vol C Tables 4.2.6.8 and 6.1.1.4'
H H 0.0000 0.0000 'International Tables Vol C Tables 4.2.6.8 and 6.1.1.4'
N N 0.0061 0.0033 'International Tables Vol C Tables 4.2.6.8 and 6.1.1.4'
O O 0.0106 0.0060 'International Tables Vol C Tables 4.2.6.8 and 6.1.1.4'
Ag Ag -0.8971 1.1015 'International Tables Vol C Tables 4.2.6.8 and 6.1.1.4'

loop_
_geom_angle_atom_site_label_1
_geom_angle_atom_site_label_2
_geom_angle_atom_site_label_3
_geom_angle
N3 Ag1 N1 170.72(9)
N3A Ag2 N1A 171.46(9)
C1 N1 C5 117.3(3)
C1 N1 Ag1 123.7(2)
C5 N1 Ag1 119.01(18)
C5A N1A C1A 117.7(3)
C5A N1A Ag2 120.55(18)
C1A N1A Ag2 121.5(2)
C6 N2 C7 125.5(3)
C6 N2 H2N 118.4(19)
C7 N2 H2N 115.3(19)
C6A N2A C7A 126.1(3)
C6A N2A H2NA 118(2)
C7A N2A H2NA 114(2)
C13 N3 C17 117.7(3)
C13 N3 Ag1 122.46(18)
C17 N3 Ag1 119.9(2)
C13A N3A C17A 117.5(3)
C13A N3A Ag2 120.46(18)
C17A N3A Ag2 122.0(2)
C18 N4 C19 127.0(3)
C18 N4 H4N 117(2)
C19 N4 H4N 115(2)
C18A N4A C19A 127.0(3)
C18A N4A H4NA 118(2)
C19A N4A H4NA 113(2)
O3 N5 O4 121.1(3)
O3 N5 O5 120.3(3)
O4 N5 O5 118.6(3)
O4A N5A O3A 121.3(3)
O4A N5A O5A 120.0(3)
O3A N5A O5A 118.6(3)
N1 C1 C2 123.0(3)
N1 C1 H1 116.4(17)
C2 C1 H1 120.6(17)
N1A C1A C2A 122.3(3)
N1A C1A H1A 116.0(18)
C2A C1A H1A 121.7(18)
C1 C2 C3 119.8(3)
C1 C2 H2 120(2)
C3 C2 H2 120(2)
C1A C2A C3A 120.0(3)
C1A C2A H2A 119(2)
C3A C2A H2A 121(2)
C2 C3 C4 117.3(3)
C2 C3 C6 126.0(2)
C4 C3 C6 116.7(3)
C2A C3A C4A 117.5(3)
C2A C3A C6A 124.7(2)
C4A C3A C6A 117.8(3)
C5 C4 C3 119.7(3)
C5 C4 H4 121.9(17)
C3 C4 H4 118.2(17)
C5A C4A C3A 119.5(3)
C5A C4A H4A 121.5(19)
C3A C4A H4A 119.0(19)
N1 C5 C4 123.0(3)
N1 C5 H5 117.0(18)
C4 C5 H5 120.0(19)
N1A C5A C4A 123.0(3)
N1A C5A H5A 114(2)
C4A C5A H5A 123(2)
O1 C6 N2 123.8(3)
O1 C6 C3 120.6(2)
N2 C6 C3 115.6(3)
O1A C6A N2A 125.1(3)
O1A C6A C3A 120.4(2)
N2A C6A C3A 114.5(3)
C8 C7 C12 119.7(3)
C8 C7 N2 123.2(3)
C12 C7 N2 117.1(3)
C8A C7A C12A 119.8(3)
C8A C7A N2A 123.4(3)
C12A C7A N2A 116.7(3)
C7 C8 C9 119.3(3)
C7 C8 H8 116(2)
C9 C8 H8 124(2)
C7A C8A C9A 119.5(3)
C7A C8A H8A 119.8(18)
C9A C8A H8A 120.6(18)
C10 C9 C8 121.2(3)
C10 C9 H9 119(2)
C8 C9 H9 119(2)
C8A C9A C10A 120.7(3)
C8A C9A H9A 117.9(19)
C10A C9A H9A 121.3(19)
C9 C10 C11 119.5(3)
C9 C10 H10 121(2)
C11 C10 H10 119(2)
C11A C10A C9A 119.7(3)
C11A C10A H10A 118(2)
C9A C10A H10A 122(2)
C10 C11 C12 119.9(3)
C10 C11 H11 118.6(19)
C12 C11 H11 121.5(19)
C10A C11A C12A 120.0(3)
C10A C11A H11A 122(2)
C12A C11A H11A 118(2)
C11 C12 C7 120.2(3)
C11 C12 H12 122(2)
C7 C12 H12 118(2)
C11A C12A C7A 120.3(3)
C11A C12A H12A 124.8(19)
C7A C12A H12A 115.0(19)
N3 C13 C14 122.9(3)
N3 C13 H13 119.2(19)
C14 C13 H13 117.8(19)
N3A C13A C14A 123.1(3)
N3A C13A H13A 115.1(18)
C14A C13A H13A 121.8(18)
C13 C14 C15 119.3(3)
C13 C14 H14 122.1(17)
C15 C14 H14 118.6(17)
C13A C14A C15A 119.7(3)
C13A C14A H14A 118.0(19)
C15A C14A H14A 122.2(19)
C16 C15 C14 118.3(3)
C16 C15 C18 123.7(2)
C14 C15 C18 117.9(3)
C16A C15A C14A 117.4(3)
C16A C15A C18A 125.6(2)
C14A C15A C18A 117.0(3)
C15 C16 C17 119.4(3)
C15 C16 H16 122.1(18)
C17 C16 H16 118.2(18)
C17A C16A C15A 119.8(3)
C17A C16A H16A 113(2)
C15A C16A H16A 128(2)
N3 C17 C16 122.4(3)
N3 C17 H17 117.4(17)
C16 C17 H17 120.2(17)
N3A C17A C16A 122.6(3)
N3A C17A H17A 115.4(17)
C16A C17A H17A 121.9(17)
O2 C18 N4 125.2(3)
O2 C18 C15 119.3(2)
N4 C18 C15 115.4(3)
O2A C18A N4A 123.8(3)
O2A C18A C15A 120.8(2)
N4A C18A C15A 115.4(3)
C24 C19 C20 119.7(3)
C24 C19 N4 116.4(3)
C20 C19 N4 123.9(3)
C20A C19A C24A 120.1(3)
C20A C19A N4A 122.7(3)
C24A C19A N4A 117.2(3)
C21 C20 C19 119.0(3)
C21 C20 H20 122(2)
C19 C20 H20 119(2)
C21A C20A C19A 119.4(3)
C21A C20A H20A 121(2)
C19A C20A H20A 119(2)
C22 C21 C20 121.4(3)
C22 C21 H21 125.4(18)
C20 C21 H21 113.2(18)
C22A C21A C20A 120.7(3)
C22A C21A H21A 120.9(19)
C20A C21A H21A 118.2(19)
C23 C22 C21 119.4(3)
C23 C22 H22 118(2)
C21 C22 H22 122(2)
C23A C22A C21A 119.9(3)
C23A C22A H22A 121.4(19)
C21A C22A H22A 118.7(19)
C22 C23 C24 120.7(3)
C22 C23 H23 121(2)
C24 C23 H23 118(2)
C22A C23A C24A 120.0(3)
C22A C23A H23A 117(2)
C24A C23A H23A 123(2)
C23 C24 C19 119.8(3)
C23 C24 H24 122.4(18)
C19 C24 H24 117.8(18)
C23A C24A C19A 119.9(3)
C23A C24A H24A 120.4(17)
C19A C24A H24A 119.7(17)

loop_
_geom_bond_atom_site_label_1
_geom_bond_atom_site_label_2
_geom_bond_distance
Ag1 N3 2.153(2)
Ag1 N1 2.154(2)
Ag2 N3A 2.179(2)
Ag2 N1A 2.183(2)
O1 C6 1.222(3)
O1A C6A 1.216(3)
O2 C18 1.220(3)
O2A C18A 1.225(3)
O3 N5 1.239(3)
O3A N5A 1.249(3)
O4 N5 1.255(3)
O4A N5A 1.239(3)
O5 N5 1.260(3)
O5A N5A 1.262(3)
N1 C1 1.338(3)
N1 C5 1.343(4)
N1A C5A 1.343(4)
N1A C1A 1.344(4)
N2 C6 1.363(3)
N2 C7 1.422(4)
N2 H2N 0.82(3)
N2A C6A 1.358(3)
N2A C7A 1.417(4)
N2A H2NA 0.83(3)
N3 C13 1.341(4)
N3 C17 1.350(3)
N3A C13A 1.340(4)
N3A C17A 1.351(3)
N4 C18 1.355(3)
N4 C19 1.420(4)
N4 H4N 0.79(3)
N4A C18A 1.358(3)
N4A C19A 1.416(4)
N4A H4NA 0.77(3)
C1 C2 1.375(4)
C1 H1 0.94(3)
C1A C2A 1.383(4)
C1A H1A 0.88(3)
C2 C3 1.382(4)
C2 H2 0.89(3)
C2A C3A 1.387(4)
C2A H2A 0.86(3)
C3 C4 1.393(4)
C3 C6 1.512(4)
C3A C4A 1.391(4)
C3A C6A 1.516(4)
C4 C5 1.370(4)
C4 H4 0.89(3)
C4A C5A 1.378(4)
C4A H4A 0.90(3)
C5 H5 0.89(2)
C5A H5A 0.95(3)
C7 C8 1.377(4)
C7 C12 1.391(4)
C7A C8A 1.381(4)
C7A C12A 1.397(4)
C8 C9 1.384(4)
C8 H8 0.88(3)
C8A C9A 1.383(4)
C8A H8A 0.91(3)
C9 C10 1.372(5)
C9 H9 0.84(3)
C9A C10A 1.390(5)
C9A H9A 0.90(3)
C10 C11 1.381(5)
C10 H10 0.92(3)
C10A C11A 1.379(5)
C10A H10A 0.90(3)
C11 C12 1.382(4)
C11 H11 0.96(3)
C11A C12A 1.379(4)
C11A H11A 0.98(3)
C12 H12 0.81(3)
C12A H12A 0.86(3)
C13 C14 1.381(4)
C13 H13 0.97(3)
C13A C14A 1.374(4)
C13A H13A 0.90(2)
C14 C15 1.383(4)
C14 H14 0.94(3)
C14A C15A 1.394(4)
C14A H14A 0.88(3)
C15 C16 1.382(4)
C15 C18 1.515(4)
C15A C16A 1.387(4)
C15A C18A 1.511(4)
C16 C17 1.384(4)
C16 H16 0.89(2)
C16A C17A 1.380(4)
C16A H16A 0.92(3)
C17 H17 0.93(3)
C17A H17A 0.91(3)
C19 C24 1.395(4)
C19 C20 1.395(4)
C19A C20A 1.385(4)
C19A C24A 1.390(4)
C20 C21 1.384(4)
C20 H20 0.90(3)
C20A C21A 1.383(4)
C20A H20A 0.92(3)
C21 C22 1.378(5)
C21 H21 0.91(3)
C21A C22A 1.383(4)
C21A H21A 0.86(3)
C22 C23 1.372(5)
C22 H22 0.87(3)
C22A C23A 1.378(5)
C22A H22A 0.92(3)
C23 C24 1.385(4)
C23 H23 0.90(3)
C23A C24A 1.387(4)
C23A H23A 0.98(3)
C24 H24 0.91(3)
C24A H24A 0.90(3)

loop_
_geom_hbond_atom_site_label_D
_geom_hbond_atom_site_label_H
_geom_hbond_atom_site_label_A
_geom_hbond_distance_DH
_geom_hbond_distance_HA
_geom_hbond_distance_DA
_geom_hbond_angle_DHA
_geom_hbond_site_symmetry_A
N2 H2N O5A 0.82(3) 2.13(3) 2.883(3) 152(3) 1_655
N2A H2NA O5A 0.83(3) 2.17(3) 2.946(3) 155(3) 1_655
N4 H4N O5 0.79(3) 2.18(3) 2.958(3) 165(3) 1_455
N4A H4NA O5 0.77(3) 2.20(3) 2.826(3) 139(3) 1_455

loop_
_geom_torsion_atom_site_label_1
_geom_torsion_atom_site_label_2
_geom_torsion_atom_site_label_3
_geom_torsion_atom_site_label_4
_geom_torsion
N3 Ag1 N1 C1 139.1(5)
N3 Ag1 N1 C5 -41.5(6)
N3A Ag2 N1A C5A 172.2(5)
N3A Ag2 N1A C1A -2.3(7)
N1 Ag1 N3 C13 -130.3(5)
N1 Ag1 N3 C17 48.3(6)
N1A Ag2 N3A C13A 8.4(7)
N1A Ag2 N3A C17A -172.7(5)
C5 N1 C1 C2 -0.5(4)
Ag1 N1 C1 C2 178.9(2)
C5A N1A C1A C2A 1.0(4)
Ag2 N1A C1A C2A 175.7(2)
N1 C1 C2 C3 -0.7(5)
N1A C1A C2A C3A -0.1(5)
C1 C2 C3 C4 1.2(4)
C1 C2 C3 C6 178.9(3)
C1A C2A C3A C4A -1.1(4)
C1A C2A C3A C6A -178.8(3)
C2 C3 C4 C5 -0.7(4)
C6 C3 C4 C5 -178.6(3)
C2A C3A C4A C5A 1.3(4)
C6A C3A C4A C5A 179.2(2)
C1 N1 C5 C4 1.0(4)
Ag1 N1 C5 C4 -178.4(2)
C3 C4 C5 N1 -0.4(5)
C1A N1A C5A C4A -0.8(4)
Ag2 N1A C5A C4A -175.5(2)
C3A C4A C5A N1A -0.3(4)
C7 N2 C6 O1 10.7(5)
C7 N2 C6 C3 -167.3(3)
C2 C3 C6 O1 -175.1(3)
C4 C3 C6 O1 2.6(4)
C2 C3 C6 N2 2.9(4)
C4 C3 C6 N2 -179.4(2)
C7A N2A C6A O1A 8.2(5)
C7A N2A C6A C3A -171.2(3)
C2A C3A C6A O1A 147.8(3)
C4A C3A C6A O1A -30.0(4)
C2A C3A C6A N2A -32.9(4)
C4A C3A C6A N2A 149.4(3)
C6 N2 C7 C8 -35.8(4)
C6 N2 C7 C12 144.1(3)
C6A N2A C7A C8A -26.7(5)
C6A N2A C7A C12A 153.2(3)
C12 C7 C8 C9 -4.1(5)
N2 C7 C8 C9 175.8(3)
C12A C7A C8A C9A -2.0(5)
N2A C7A C8A C9A 177.9(3)
C7 C8 C9 C10 1.3(5)
C7A C8A C9A C10A 0.1(5)
C8 C9 C10 C11 1.5(5)
C8A C9A C10A C11A 1.5(5)
C9 C10 C11 C12 -1.4(5)
C9A C10A C11A C12A -1.3(5)
C10 C11 C12 C7 -1.5(5)
C8 C7 C12 C11 4.3(5)
N2 C7 C12 C11 -175.7(3)
C10A C11A C12A C7A -0.6(5)
C8A C7A C12A C11A 2.3(4)
N2A C7A C12A C11A -177.6(3)
C17 N3 C13 C14 -0.4(4)
Ag1 N3 C13 C14 178.3(2)
C17A N3A C13A C14A -1.4(4)
Ag2 N3A C13A C14A 177.6(2)
N3 C13 C14 C15 1.1(4)
N3A C13A C14A C15A 0.7(5)
C13 C14 C15 C16 -1.0(4)
C13 C14 C15 C18 -177.2(3)
C13A C14A C15A C16A 0.9(4)
C13A C14A C15A C18A -179.7(3)
C14 C15 C16 C17 0.4(4)
C18 C15 C16 C17 176.4(3)
C14A C15A C16A C17A -1.6(4)
C18A C15A C16A C17A 179.0(3)
C13 N3 C17 C16 -0.3(4)
Ag1 N3 C17 C16 -179.0(2)
C15 C16 C17 N3 0.2(4)
C13A N3A C17A C16A 0.6(4)
Ag2 N3A C17A C16A -178.4(2)
C15A C16A C17A N3A 1.0(4)
C19 N4 C18 O2 -2.0(5)
C19 N4 C18 C15 179.0(3)
C16 C15 C18 O2 -143.9(3)
C14 C15 C18 O2 32.1(4)
C16 C15 C18 N4 35.1(4)
C14 C15 C18 N4 -148.9(3)
C19A N4A C18A O2A -8.4(5)
C19A N4A C18A C15A 171.2(3)
C16A C15A C18A O2A -176.1(3)
C14A C15A C18A O2A 4.5(4)
C16A C15A C18A N4A 4.3(4)
C14A C15A C18A N4A -175.1(2)
C18 N4 C19 C24 -167.0(3)
C18 N4 C19 C20 12.0(5)
C18A N4A C19A C20A 33.9(4)
C18A N4A C19A C24A -145.4(3)
C24 C19 C20 C21 1.9(4)
N4 C19 C20 C21 -177.1(3)
C24A C19A C20A C21A 3.3(4)
N4A C19A C20A C21A -176.0(3)
C19 C20 C21 C22 -1.0(5)
C19A C20A C21A C22A -0.9(5)
C20 C21 C22 C23 -0.1(5)
C20A C21A C22A C23A -1.6(5)
C21 C22 C23 C24 0.3(5)
C21A C22A C23A C24A 1.7(5)
C22 C23 C24 C19 0.6(5)
C20 C19 C24 C23 -1.7(4)
N4 C19 C24 C23 177.4(3)
C22A C23A C24A C19A 0.6(5)
C20A C19A C24A C23A -3.1(4)
N4A C19A C24A C23A 176.1(3)
